data_4100520
_journal_name_full 'Journal of the American Chemical Society'
_journal_paper_doi 10.1021/ja052381s
_journal_year 2005
_chemical_formula_moiety 'C76 H111.5 Fe3 N3.5 P2 Pt S13'
_chemical_formula_sum 'C76 H111.5 Fe3 N3.5 P2 Pt S13'
_chemical_formula_weight 1916
_space_group_IT_number 2
_symmetry_cell_setting triclinic
_symmetry_space_group_name_Hall '-P 1'
_symmetry_space_group_name_H-M 'P -1'
_cell_angle_alpha 78.797(14)
_cell_angle_beta 89.16(4)
_cell_angle_gamma 81.827(16)
_cell_formula_units_Z 4
_cell_length_a 18.256(4)
_cell_length_b 19.011(5)
_cell_length_c 27.376(8)
_cell_measurement_temperature 193(2)
_cell_volume 9225(4)
_diffrn_ambient_temperature 193(2)
_exptl_crystal_density_diffrn 1.370
_cod_original_sg_symbol_H-M P-1
_cod_database_code 4100520

loop_
_symmetry_equiv_pos_as_xyz
'x, y, z'
'-x, -y, -z'

loop_
_atom_site_label
_atom_site_type_symbol
_atom_site_fract_x
_atom_site_fract_y
_atom_site_fract_z
_atom_site_U_iso_or_equiv
_atom_site_adp_type
_atom_site_occupancy
_atom_site_symmetry_multiplicity
_atom_site_calc_flag
_atom_site_refinement_flags
_atom_site_disorder_assembly
_atom_site_disorder_group
Pt1 Pt 0.465961(11) 0.620363(10) 0.438787(7) 0.03330(5) Uani 1 1 d . . .
Pt2 Pt 1.000944(11) 0.636977(10) 0.505124(7) 0.03500(5) Uani 1 1 d . . .
Fe1 Fe 0.45859(4) 0.56015(3) 0.34328(2) 0.03033(18) Uani 1 1 d . . .
Fe2 Fe 0.38436(4) 0.69767(4) 0.32902(2) 0.0349(2) Uani 1 1 d . . .
Fe3 Fe 0.53350(4) 0.67867(4) 0.32607(2) 0.0363(2) Uani 1 1 d . . .
Fe4 Fe 1.00250(4) 0.61721(3) 0.61853(2) 0.03141(18) Uani 1 1 d . . .
Fe5 Fe 1.06637(4) 0.73860(4) 0.58134(2) 0.03416(19) Uani 1 1 d . . .
Fe6 Fe 0.91788(4) 0.74846(4) 0.57824(2) 0.03422(19) Uani 1 1 d . . .
S1 S 0.36206(7) 0.59880(7) 0.39140(4) 0.0362(3) Uani 1 1 d . . .
S2 S 0.45978(8) 0.76208(7) 0.35927(5) 0.0398(4) Uani 1 1 d . . .
S3 S 0.55949(7) 0.57073(7) 0.38789(4) 0.0335(3) Uani 1 1 d . . .
S4 S 0.45648(7) 0.64527(7) 0.27110(4) 0.0354(3) Uani 1 1 d . . .
S5 S 0.45309(7) 0.43992(6) 0.33794(4) 0.0356(3) Uani 1 1 d . . .
S6 S 0.27645(8) 0.77294(8) 0.29932(5) 0.0494(4) Uani 1 1 d . . .
S7 S 0.65115(8) 0.70261(8) 0.30575(5) 0.0462(4) Uani 1 1 d . . .
S8 S 0.27890(8) 0.66900(8) 0.12259(5) 0.0522(4) Uani 1 1 d . . .
S9 S 0.35927(10) 0.80890(8) 0.11524(6) 0.0607(5) Uani 1 1 d . . .
S10 S 0.53185(9) 0.79388(8) 0.11549(5) 0.0579(5) Uani 1 1 d . . .
S11 S 0.62878(7) 0.63339(8) 0.12694(5) 0.0466(4) Uani 1 1 d . . .
S12 S 0.54955(7) 0.49803(7) 0.14366(5) 0.0400(4) Uani 1 1 d . . .
S13 S 0.37204(7) 0.51413(7) 0.13705(4) 0.0397(4) Uani 1 1 d . . .
S14 S 1.09951(7) 0.61953(7) 0.56473(4) 0.0351(3) Uani 1 1 d . . .
S15 S 0.99016(7) 0.81000(7) 0.52247(5) 0.0394(4) Uani 1 1 d . . .
S16 S 0.90364(7) 0.63131(7) 0.56474(4) 0.0357(3) Uani 1 1 d . . .
S17 S 0.99073(7) 0.72144(6) 0.65023(4) 0.0336(3) Uani 1 1 d . . .
S18 S 1.01057(7) 0.50687(6) 0.67558(4) 0.0361(3) Uani 1 1 d . . .
S19 S 1.18466(7) 0.76519(7) 0.59015(5) 0.0444(4) Uani 1 1 d . . .
S20 S 0.79770(8) 0.80832(8) 0.57638(5) 0.0453(4) Uani 1 1 d . . .
S21 S 1.09203(7) 0.65187(7) 0.81794(4) 0.0359(3) Uani 1 1 d . . .
S22 S 0.91353(7) 0.65135(7) 0.82873(5) 0.0393(4) Uani 1 1 d . . .
S23 S 0.80652(7) 0.78791(9) 0.78226(5) 0.0516(4) Uani 1 1 d . . .
S24 S 0.86824(8) 0.93217(8) 0.72747(5) 0.0501(4) Uani 1 1 d . . .
S25 S 1.03631(9) 0.93354(7) 0.71276(5) 0.0499(4) Uani 1 1 d . . .
S26 S 1.15016(7) 0.79563(7) 0.77331(5) 0.0389(4) Uani 1 1 d . . .
P1 P 0.38741(8) 0.66385(8) 0.49190(5) 0.0454(4) Uani 1 1 d . . .
P2 P 0.55628(8) 0.64505(7) 0.48394(5) 0.0414(4) Uani 1 1 d . . .
P3 P 1.08631(8) 0.63246(7) 0.44696(5) 0.0416(4) Uani 1 1 d . . .
P4 P 0.91655(9) 0.66530(8) 0.44388(5) 0.0478(4) Uani 1 1 d . . .
N12S N 0.4571(8) 1.1589(7) 0.1110(5) 0.103(4) Uiso 0.50 1 d P . .
N20S N 1.4343(5) 0.8858(4) 0.7241(3) 0.134(3) Uiso 1 1 d . A -2
N30S N 0.7341(9) 0.9121(9) 0.9626(6) 0.134(6) Uiso 0.50 1 d P . .
N32S N 1.4476(16) 1.0842(15) 0.5456(11) 0.112(9) Uiso 0.25 1 d P B -5
N33S N 1.4057(16) 1.0212(15) 0.5448(11) 0.111(9) Uiso 0.25 1 d P B -4
N38S N 1.0746(13) 1.0867(13) 0.8415(9) 0.083(7) Uiso 0.25 1 d P C -7
N39S N 1.0532(8) 1.0893(8) 0.8074(5) 0.031(4) Uiso 0.25 1 d P D -6
N1W N 0.2274(2) 0.4573(2) 0.28173(13) 0.0311(11) Uani 1 1 d . . .
N1X N 0.4784(4) 0.9433(4) 0.2435(3) 0.102(2) Uiso 1 1 d . . .
N1Y N 0.2758(2) 0.5425(2) 0.70839(14) 0.0363(12) Uani 1 1 d . . .
N1Z N 0.8438(3) 0.0315(2) 0.55682(19) 0.0689(18) Uani 1 1 d . . .
C1 C 0.3228(3) 0.6077(3) 0.5231(2) 0.065(2) Uani 1 1 d . . .
H1A H 0.2908 0.6347 0.5443 0.098 Uiso 1 1 calc R . .
H1B H 0.3499 0.5641 0.5437 0.098 Uiso 1 1 calc R . .
H1C H 0.2923 0.5938 0.4984 0.098 Uiso 1 1 calc R . .
C2 C 0.3315(3) 0.7491(3) 0.4662(2) 0.063(2) Uani 1 1 d . . .
H2A H 0.2999 0.7425 0.4393 0.095 Uiso 1 1 calc R . .
H2B H 0.3638 0.7852 0.4531 0.095 Uiso 1 1 calc R . .
H2C H 0.3004 0.7658 0.4924 0.095 Uiso 1 1 calc R . .
C3 C 0.5149(4) 0.7022(4) 0.5259(2) 0.077(2) Uani 1 1 d . . .
H3A H 0.5480 0.6969 0.5551 0.093 Uiso 1 1 calc R . .
H3B H 0.5084 0.7535 0.5086 0.093 Uiso 1 1 calc R . .
C4 C 0.4436(4) 0.6816(4) 0.5422(2) 0.082(2) Uani 1 1 d . . .
H4A H 0.4158 0.7209 0.5569 0.098 Uiso 1 1 calc R . .
H4B H 0.4518 0.6376 0.5687 0.098 Uiso 1 1 calc R . .
C5 C 0.6121(4) 0.5708(3) 0.5211(2) 0.074(2) Uani 1 1 d . . .
H5A H 0.6462 0.5886 0.5415 0.111 Uiso 1 1 calc R . .
H5B H 0.6404 0.5416 0.4995 0.111 Uiso 1 1 calc R . .
H5C H 0.5805 0.5409 0.5428 0.111 Uiso 1 1 calc R . .
C6 C 0.6215(4) 0.6986(3) 0.4511(2) 0.0698(19) Uiso 1 1 d . . .
H6A H 0.6529 0.7130 0.4751 0.105 Uiso 1 1 calc R . .
H6B H 0.5948 0.7420 0.4300 0.105 Uiso 1 1 calc R . .
H6C H 0.6523 0.6701 0.4303 0.105 Uiso 1 1 calc R . .
C7 C 0.4793(3) 0.4129(3) 0.28116(17) 0.0329(13) Uani 1 1 d . E .
C8 C 0.4852(2) 0.3392(2) 0.27898(17) 0.0324(13) Uani 1 1 d . . .
C9 C 0.5025(3) 0.3188(3) 0.23393(18) 0.0362(14) Uani 1 1 d . E .
H9 H 0.5044 0.2692 0.2323 0.043 Uiso 1 1 calc R . .
C10 C 0.5174(3) 0.3664(3) 0.19101(17) 0.0349(13) Uani 1 1 d . . .
C11 C 0.5145(2) 0.4392(2) 0.19472(17) 0.0313(13) Uani 1 1 d . E .
C12 C 0.4955(2) 0.4625(2) 0.23874(16) 0.0291(13) Uani 1 1 d . . .
H12 H 0.4934 0.5123 0.2402 0.035 Uiso 1 1 calc R E .
C13 C 0.4720(3) 0.2835(3) 0.3242(2) 0.0492(17) Uani 1 1 d . E -3
H13A H 0.4880 0.2349 0.3175 0.074 Uiso 1 1 calc R . .
H13B H 0.4191 0.2887 0.3318 0.074 Uiso 1 1 calc R . .
H13C H 0.5002 0.2905 0.3526 0.074 Uiso 1 1 calc R . .
C14 C 0.5381(4) 0.3396(3) 0.14295(19) 0.0589(18) Uani 1 1 d . E -3
H14A H 0.5910 0.3402 0.1370 0.088 Uiso 1 1 calc R . .
H14B H 0.5095 0.3712 0.1151 0.088 Uiso 1 1 calc R . .
H14C H 0.5269 0.2900 0.1459 0.088 Uiso 1 1 calc R . .
C15 C 0.2304(3) 0.7460(3) 0.25087(18) 0.0385(15) Uani 1 1 d . . .
C16 C 0.1530(3) 0.7568(3) 0.24728(19) 0.0390(15) Uani 1 1 d . . .
C17 C 0.1202(3) 0.7418(3) 0.2066(2) 0.0432(16) Uani 1 1 d . . .
H17 H 0.0677 0.7486 0.2049 0.052 Uiso 1 1 calc R . .
C18 C 0.1582(3) 0.7178(3) 0.16820(19) 0.0409(15) Uani 1 1 d . . .
C19 C 0.2342(3) 0.7051(3) 0.17191(18) 0.0377(15) Uani 1 1 d . . .
C20 C 0.2700(3) 0.7186(3) 0.21290(18) 0.0386(15) Uani 1 1 d . . .
H20 H 0.3225 0.7091 0.2151 0.046 Uiso 1 1 calc R . .
C21 C 0.1069(3) 0.7848(3) 0.2873(2) 0.0579(19) Uani 1 1 d . . .
H21A H 0.1280 0.7609 0.3201 0.087 Uiso 1 1 calc R . .
H21B H 0.0561 0.7744 0.2849 0.087 Uiso 1 1 calc R . .
H21C H 0.1065 0.8372 0.2831 0.087 Uiso 1 1 calc R . .
C22 C 0.1159(3) 0.7048(3) 0.1244(2) 0.0537(18) Uani 1 1 d . . .
H22A H 0.0629 0.7094 0.1317 0.081 Uiso 1 1 calc R . .
H22B H 0.1330 0.6560 0.1185 0.081 Uiso 1 1 calc R . .
H22C H 0.1245 0.7406 0.0947 0.081 Uiso 1 1 calc R . .
C23 C 0.6571(3) 0.7458(3) 0.24265(19) 0.0395(14) Uani 1 1 d . . .
C24 C 0.7215(3) 0.7759(3) 0.2266(2) 0.0636(19) Uani 1 1 d . . .
C25 C 0.7250(3) 0.8100(3) 0.1775(2) 0.070(2) Uani 1 1 d . . .
H25 H 0.7675 0.8324 0.1671 0.084 Uiso 1 1 calc R . .
C26 C 0.6698(4) 0.8134(3) 0.1423(2) 0.0654(19) Uani 1 1 d . . .
C27 C 0.6072(3) 0.7828(3) 0.1589(2) 0.0519(17) Uani 1 1 d . . .
C28 C 0.6004(3) 0.7491(3) 0.20818(19) 0.0432(15) Uani 1 1 d . . .
H28 H 0.5571 0.7283 0.2185 0.052 Uiso 1 1 calc R . .
C29 C 0.7836(3) 0.7741(4) 0.2623(3) 0.087(3) Uani 1 1 d . . .
H29A H 0.8070 0.7240 0.2736 0.130 Uiso 1 1 calc R . .
H29B H 0.7641 0.7941 0.2911 0.130 Uiso 1 1 calc R . .
H29C H 0.8204 0.8032 0.2457 0.130 Uiso 1 1 calc R . .
C30 C 0.6762(4) 0.8512(4) 0.0884(2) 0.093(3) Uani 1 1 d . . .
H30A H 0.7243 0.8687 0.0837 0.139 Uiso 1 1 calc R . .
H30B H 0.6365 0.8923 0.0805 0.139 Uiso 1 1 calc R . .
H30C H 0.6720 0.8170 0.0664 0.139 Uiso 1 1 calc R . .
C31 C 0.3579(3) 0.8301(3) 0.0494(2) 0.0577(19) Uani 1 1 d . . .
C32 C 0.3346(4) 0.9031(4) 0.0273(3) 0.089(3) Uani 1 1 d . . .
H32 H 0.3246 0.9387 0.0474 0.106 Uiso 1 1 calc R . .
C33 C 0.3264(4) 0.9229(4) -0.0245(3) 0.112(3) Uani 1 1 d . . .
H33 H 0.3100 0.9720 -0.0393 0.134 Uiso 1 1 calc R . .
C34 C 0.3415(4) 0.8732(5) -0.0534(3) 0.112(3) Uani 1 1 d . . .
C35 C 0.3656(4) 0.8020(5) -0.0337(3) 0.094(3) Uani 1 1 d . . .
H35 H 0.3769 0.7676 -0.0546 0.112 Uiso 1 1 calc R . .
C36 C 0.3734(4) 0.7807(4) 0.0194(2) 0.079(2) Uani 1 1 d . . .
H36 H 0.3896 0.7314 0.0338 0.095 Uiso 1 1 calc R . .
C37 C 0.3306(5) 0.8955(6) -0.1105(3) 0.163(4) Uani 1 1 d . . .
H37A H 0.3756 0.8779 -0.1270 0.245 Uiso 1 1 calc R . .
H37B H 0.3204 0.9484 -0.1199 0.245 Uiso 1 1 calc R . .
H37C H 0.2889 0.8743 -0.1208 0.245 Uiso 1 1 calc R . .
C38 C 0.6372(3) 0.6442(3) 0.0613(2) 0.0510(17) Uani 1 1 d . . .
C39 C 0.7080(4) 0.6500(5) 0.0442(3) 0.103(3) Uani 1 1 d . . .
H39 H 0.7485 0.6486 0.0660 0.124 Uiso 1 1 calc R . .
C40 C 0.7163(5) 0.6584(5) -0.0087(3) 0.125(3) Uani 1 1 d . . .
H40 H 0.7645 0.6628 -0.0215 0.149 Uiso 1 1 calc R . .
C41 C 0.6629(5) 0.6606(4) -0.0413(2) 0.088(3) Uani 1 1 d . . .
C42 C 0.5966(5) 0.6521(4) -0.0213(2) 0.086(2) Uani 1 1 d . . .
H42 H 0.5569 0.6516 -0.0433 0.103 Uiso 1 1 calc R . .
C43 C 0.5818(4) 0.6439(4) 0.0286(2) 0.069(2) Uani 1 1 d . . .
H43 H 0.5333 0.6382 0.0402 0.083 Uiso 1 1 calc R . .
C44 C 0.6773(6) 0.6703(4) -0.0976(2) 0.136(4) Uani 1 1 d . . .
H44A H 0.7304 0.6692 -0.1035 0.204 Uiso 1 1 calc R . .
H44B H 0.6507 0.7168 -0.1146 0.204 Uiso 1 1 calc R . .
H44C H 0.6597 0.6309 -0.1104 0.204 Uiso 1 1 calc R . .
C45 C 0.3440(3) 0.5327(3) 0.07295(17) 0.0351(14) Uani 1 1 d . . .
C46 C 0.2730(3) 0.5310(3) 0.0607(2) 0.0553(18) Uani 1 1 d . . .
H46 H 0.2373 0.5234 0.0861 0.066 Uiso 1 1 calc R . .
C47 C 0.2515(3) 0.5404(3) 0.0105(2) 0.0610(19) Uani 1 1 d . . .
H47 H 0.2016 0.5382 0.0023 0.073 Uiso 1 1 calc R . .
C48 C 0.3009(3) 0.5525(3) -0.02640(18) 0.0421(15) Uani 1 1 d . . .
C49 C 0.3729(3) 0.5537(3) -0.01335(18) 0.0466(16) Uani 1 1 d . . .
H49 H 0.4087 0.5613 -0.0386 0.056 Uiso 1 1 calc R . .
C50 C 0.3941(3) 0.5438(3) 0.03602(18) 0.0422(15) Uani 1 1 d . . .
H50 H 0.4442 0.5449 0.0442 0.051 Uiso 1 1 calc R . .
C51 C 0.2788(3) 0.5608(3) -0.0806(2) 0.0597(19) Uani 1 1 d . . .
H51A H 0.2816 0.5129 -0.0892 0.090 Uiso 1 1 calc R . .
H51B H 0.3125 0.5889 -0.1017 0.090 Uiso 1 1 calc R . .
H51C H 0.2281 0.5861 -0.0859 0.090 Uiso 1 1 calc R . .
C52 C 1.1384(3) 0.7073(3) 0.4372(2) 0.0545(18) Uani 1 1 d . . .
H52A H 1.1759 0.7008 0.4118 0.082 Uiso 1 1 calc R . .
H52B H 1.1626 0.7093 0.4684 0.082 Uiso 1 1 calc R . .
H52C H 1.1049 0.7525 0.4259 0.082 Uiso 1 1 calc R . .
C53 C 1.1560(3) 0.5536(3) 0.4553(2) 0.0528(18) Uani 1 1 d . . .
H53A H 1.1324 0.5103 0.4559 0.079 Uiso 1 1 calc R . .
H53B H 1.1828 0.5491 0.4867 0.079 Uiso 1 1 calc R . .
H53C H 1.1908 0.5586 0.4276 0.079 Uiso 1 1 calc R . .
C54 C 1.0401(3) 0.6363(3) 0.38876(19) 0.0563(18) Uani 1 1 d . . .
H54A H 1.0719 0.6541 0.3608 0.068 Uiso 1 1 calc R . .
H54B H 1.0309 0.5871 0.3860 0.068 Uiso 1 1 calc R . .
C55 C 0.9666(4) 0.6868(4) 0.3858(2) 0.066(2) Uani 1 1 d . . .
H55A H 0.9365 0.6808 0.3575 0.079 Uiso 1 1 calc R . .
H55B H 0.9760 0.7377 0.3802 0.079 Uiso 1 1 calc R . .
C56 C 0.8502(4) 0.7444(3) 0.4444(2) 0.064(2) Uani 1 1 d . . .
H56A H 0.8133 0.7493 0.4179 0.096 Uiso 1 1 calc R . .
H56B H 0.8755 0.7873 0.4390 0.096 Uiso 1 1 calc R . .
H56C H 0.8256 0.7397 0.4767 0.096 Uiso 1 1 calc R . .
C57 C 0.8622(4) 0.5972(3) 0.4360(3) 0.082(2) Uani 1 1 d . . .
H57A H 0.8278 0.5897 0.4637 0.123 Uiso 1 1 calc R . .
H57B H 0.8949 0.5517 0.4353 0.123 Uiso 1 1 calc R . .
H57C H 0.8342 0.6127 0.4045 0.123 Uiso 1 1 calc R . .
C58 C 1.0322(2) 0.5097(2) 0.73773(17) 0.0318(13) Uani 1 1 d . . .
C59 C 1.0457(2) 0.5726(2) 0.75251(16) 0.0288(13) Uani 1 1 d . . .
H59 H 1.0418 0.6165 0.7286 0.035 Uiso 1 1 calc R . .
C60 C 1.0644(2) 0.5728(2) 0.80071(17) 0.0313(13) Uani 1 1 d . . .
C61 C 1.0697(3) 0.5103(3) 0.83748(18) 0.0426(16) Uani 1 1 d . . .
C62 C 1.0563(3) 0.4480(3) 0.82202(19) 0.0428(16) Uani 1 1 d . . .
H62 H 1.0594 0.4045 0.8463 0.051 Uiso 1 1 calc R . .
C63 C 1.0384(3) 0.4451(3) 0.77322(19) 0.0371(15) Uani 1 1 d . . .
C64 C 1.0285(3) 0.3744(3) 0.7598(2) 0.0513(17) Uani 1 1 d . . .
H64A H 0.9776 0.3768 0.7480 0.077 Uiso 1 1 calc R . .
H64B H 1.0382 0.3355 0.7892 0.077 Uiso 1 1 calc R . .
H64C H 1.0631 0.3644 0.7335 0.077 Uiso 1 1 calc R . .
C65 C 1.0929(4) 0.5077(3) 0.8909(2) 0.072(2) Uani 1 1 d . . .
H65A H 1.0709 0.4696 0.9131 0.108 Uiso 1 1 calc R . .
H65B H 1.0760 0.5546 0.9002 0.108 Uiso 1 1 calc R . .
H65C H 1.1470 0.4973 0.8939 0.108 Uiso 1 1 calc R . .
C66 C 1.1816(3) 0.8365(3) 0.62396(18) 0.0417(15) Uani 1 1 d . . .
C67 C 1.1199(3) 0.8552(3) 0.65138(18) 0.0412(15) Uani 1 1 d . . .
H67 H 1.0786 0.8299 0.6516 0.049 Uiso 1 1 calc R . .
C68 C 1.1172(3) 0.9097(3) 0.67838(18) 0.0402(15) Uani 1 1 d . . .
C69 C 1.1759(3) 0.9502(3) 0.6775(2) 0.0575(18) Uani 1 1 d . . .
C70 C 1.2361(3) 0.9296(3) 0.6502(2) 0.0615(18) Uani 1 1 d . . .
H70 H 1.2772 0.9552 0.6497 0.074 Uiso 1 1 calc R . .
C71 C 1.2418(3) 0.8738(3) 0.62317(19) 0.0489(16) Uani 1 1 d . . .
C72 C 1.3131(3) 0.8541(4) 0.5970(2) 0.073(2) Uani 1 1 d . . .
H72A H 1.3017 0.8440 0.5644 0.110 Uiso 1 1 calc R . .
H72B H 1.3418 0.8109 0.6171 0.110 Uiso 1 1 calc R . .
H72C H 1.3420 0.8945 0.5925 0.110 Uiso 1 1 calc R . .
C73 C 1.1737(4) 1.0109(3) 0.7082(3) 0.095(2) Uani 1 1 d . . .
H73A H 1.1299 1.0471 0.6984 0.142 Uiso 1 1 calc R . .
H73B H 1.2184 1.0341 0.7019 0.142 Uiso 1 1 calc R . .
H73C H 1.1713 0.9900 0.7438 0.142 Uiso 1 1 calc R . .
C74 C 0.7552(3) 0.8176(2) 0.63399(18) 0.0348(14) Uani 1 1 d . . .
C75 C 0.7957(3) 0.8037(2) 0.67875(17) 0.0334(14) Uani 1 1 d . . .
H75 H 0.8476 0.7889 0.6787 0.040 Uiso 1 1 calc R . .
C76 C 0.7610(3) 0.8111(3) 0.72253(18) 0.0367(14) Uani 1 1 d . . .
C77 C 0.6845(3) 0.8308(3) 0.72443(18) 0.0368(14) Uani 1 1 d . . .
C78 C 0.6463(3) 0.8456(2) 0.6799(2) 0.0405(15) Uani 1 1 d . . .
H78 H 0.5945 0.8611 0.6801 0.049 Uiso 1 1 calc R . .
C79 C 0.6791(3) 0.8392(2) 0.63473(19) 0.0390(15) Uani 1 1 d . . .
C80 C 0.6324(3) 0.8517(3) 0.5879(2) 0.0586(19) Uani 1 1 d . . .
H80A H 0.5799 0.8577 0.5965 0.088 Uiso 1 1 calc R . .
H80B H 0.6437 0.8101 0.5715 0.088 Uiso 1 1 calc R . .
H80C H 0.6434 0.8956 0.5654 0.088 Uiso 1 1 calc R . .
C81 C 0.6447(3) 0.8310(3) 0.7737(2) 0.0549(18) Uani 1 1 d . . .
H81A H 0.5913 0.8436 0.7674 0.082 Uiso 1 1 calc R . .
H81B H 0.6622 0.8668 0.7904 0.082 Uiso 1 1 calc R . .
H81C H 0.6550 0.7829 0.7950 0.082 Uiso 1 1 calc R . .
C82 C 1.0273(3) 0.7259(3) 0.78806(15) 0.0318(13) Uani 1 1 d . . .
C83 C 1.0548(2) 0.7899(2) 0.76554(15) 0.0289(12) Uani 1 1 d . . .
C84 C 1.0067(3) 0.8510(2) 0.74210(16) 0.0347(14) Uani 1 1 d . . .
C85 C 0.9299(3) 0.8499(3) 0.74582(16) 0.0365(14) Uani 1 1 d . . .
C86 C 0.9029(3) 0.7868(3) 0.77058(16) 0.0350(14) Uani 1 1 d . . .
C87 C 0.9507(3) 0.7255(2) 0.79229(16) 0.0328(13) Uani 1 1 d . . .
C88 C 0.9312(3) 0.6630(3) 0.8893(2) 0.0623(18) Uani 1 1 d . F .
C89 C 0.9628(4) 0.7185(4) 0.9021(2) 0.088(2) Uani 1 1 d . F .
H89 H 0.9753 0.7565 0.8767 0.106 Uiso 1 1 calc R . .
C90 C 0.9761(6) 0.7198(5) 0.9500(3) 0.183(3) Uani 1 1 d . . .
H90 H 1.0161 0.7427 0.9578 0.220 Uiso 1 1 calc R F .
C93 C 0.9126(4) 0.6092(5) 0.9263(2) 0.132(3) Uani 1 1 d . . .
H93 H 0.9062 0.5623 0.9214 0.158 Uiso 1 1 calc R F .
C95 C 0.8724(3) 0.9721(3) 0.78068(18) 0.0370(14) Uani 1 1 d . . .
C96 C 0.8342(3) 1.0410(3) 0.7771(2) 0.0461(16) Uani 1 1 d . . .
H96 H 0.8103 1.0650 0.7466 0.055 Uiso 1 1 calc R . .
C97 C 0.8301(3) 1.0755(3) 0.8171(2) 0.0560(18) Uani 1 1 d . . .
H97 H 0.8031 1.1227 0.8138 0.067 Uiso 1 1 calc R . .
C98 C 0.8648(3) 1.0422(3) 0.8622(2) 0.0532(17) Uani 1 1 d . . .
C99 C 0.9034(3) 0.9734(3) 0.8650(2) 0.0627(19) Uani 1 1 d . . .
H99 H 0.9285 0.9495 0.8951 0.075 Uiso 1 1 calc R . .
C100 C 0.9062(3) 0.9388(3) 0.8249(2) 0.0604(19) Uani 1 1 d . . .
H100 H 0.9322 0.8911 0.8282 0.073 Uiso 1 1 calc R . .
C101 C 0.8614(4) 1.0797(3) 0.9062(2) 0.078(2) Uani 1 1 d . . .
H10A H 0.8145 1.1123 0.9051 0.117 Uiso 1 1 calc R . .
H10B H 0.9028 1.1076 0.9049 0.117 Uiso 1 1 calc R . .
H10C H 0.8647 1.0434 0.9372 0.117 Uiso 1 1 calc R . .
C102 C 1.1513(3) 0.8003(3) 0.83848(18) 0.0390(14) Uani 1 1 d . . .
C103 C 1.1080(3) 0.8553(3) 0.8555(2) 0.0569(18) Uani 1 1 d . . .
H103 H 1.0759 0.8906 0.8333 0.068 Uiso 1 1 calc R . .
C104 C 1.1117(4) 0.8588(4) 0.9055(2) 0.069(2) Uani 1 1 d . . .
H104 H 1.0813 0.8966 0.9173 0.083 Uiso 1 1 calc R . .
C105 C 1.1972(3) 0.7510(3) 0.8711(2) 0.0542(17) Uani 1 1 d . . .
H105 H 1.2274 0.7125 0.8598 0.065 Uiso 1 1 calc R . .
C106 C 1.2000(4) 0.7572(3) 0.9210(2) 0.066(2) Uani 1 1 d . . .
H106 H 1.2329 0.7230 0.9433 0.079 Uiso 1 1 calc R . .
C107 C 1.1574(3) 0.8099(3) 0.9380(2) 0.0577(18) Uani 1 1 d . . .
C108 C 1.1606(4) 0.8157(4) 0.9925(2) 0.097(3) Uani 1 1 d . . .
H10D H 1.1851 0.8573 0.9957 0.145 Uiso 1 1 calc R . .
H10E H 1.1885 0.7713 1.0116 0.145 Uiso 1 1 calc R . .
H10F H 1.1102 0.8224 1.0054 0.145 Uiso 1 1 calc R . .
C109 C 0.4123(3) 0.7214(3) 0.12747(17) 0.0424(15) Uani 1 1 d . . .
C110 C 0.3761(3) 0.6603(3) 0.13245(17) 0.0357(14) Uani 1 1 d . . .
C111 C 0.4168(3) 0.5915(3) 0.13843(16) 0.0338(13) Uani 1 1 d . . .
C112 C 0.4949(3) 0.5838(3) 0.14069(16) 0.0319(13) Uani 1 1 d . . .
C113 C 0.5313(3) 0.6431(3) 0.13358(16) 0.0318(13) Uani 1 1 d . . .
C114 C 0.4901(3) 0.7136(3) 0.12841(16) 0.0388(14) Uani 1 1 d . . .
C91A C 0.9350(8) 0.6899(8) 0.9874(5) 0.082(4) Uiso 0.50 1 d P F -1
C95A C 0.9394(10) 0.6996(10) 1.0437(7) 0.115(6) Uiso 0.50 1 d P F -1
C91B C 0.9914(8) 0.6389(8) 0.9871(6) 0.085(4) Uiso 0.50 1 d P F -2
C94B C 1.0078(11) 0.6388(11) 1.0433(7) 0.123(6) Uiso 0.50 1 d P F -2
C13S C 0.4544(8) 1.1455(7) 0.0728(5) 0.073(4) Uiso 0.50 1 d P . .
C14S C 0.4479(8) 1.1350(7) 0.0240(5) 0.075(4) Uiso 0.50 1 d P . .
C21S C 1.3835(7) 0.8629(6) 0.7300(4) 0.052(3) Uiso 0.50 1 d P A -2
C22S C 1.3907(13) 0.8565(12) 0.7554(8) 0.139(8) Uiso 0.50 1 d P A -2
C23S C 1.3340(5) 0.8120(5) 0.7509(4) 0.119(3) Uiso 1 1 d . A -2
C24S C 1.0941(13) 1.0937(13) 0.9318(9) 0.156(9) Uiso 0.50 1 d P . .
C28S C 1.3312(12) 1.1060(12) 0.5709(8) 0.141(8) Uiso 0.50 1 d P B .
C29S C 0.6323(11) 0.9127(11) 0.9569(7) 0.040(5) Uiso 0.25 1 d P . .
C31S C 1.4016(9) 1.0496(9) 0.5700(6) 0.087(5) Uiso 0.50 1 d P . .
C32S C 0.7522(16) 0.8625(15) 0.9032(10) 0.077(8) Uiso 0.25 1 d P . .
C33S C 0.7584(6) 0.8840(6) 0.9377(4) 0.044(3) Uiso 0.50 1 d P . .
C36S C 1.0679(10) 1.0770(10) 0.8908(7) 0.027(4) Uiso 0.25 1 d P C -7
C37S C 1.0778(16) 1.1006(15) 0.8803(11) 0.073(8) Uiso 0.25 1 d P C -6
C2W C 0.1590(3) 0.4696(3) 0.24815(18) 0.0375(14) Uani 1 1 d . . .
H2W1 H 0.1491 0.4222 0.2421 0.045 Uiso 1 1 calc R . .
H2W2 H 0.1161 0.4900 0.2661 0.045 Uiso 1 1 calc R . .
C3W C 0.1644(3) 0.5195(3) 0.19847(19) 0.0556(19) Uani 1 1 d . . .
H3W1 H 0.1758 0.5663 0.2038 0.083 Uiso 1 1 calc R . .
H3W2 H 0.1172 0.5266 0.1804 0.083 Uiso 1 1 calc R . .
H3W3 H 0.2038 0.4978 0.1790 0.083 Uiso 1 1 calc R . .
C4W C 0.2462(3) 0.5284(3) 0.29423(18) 0.0411(15) Uani 1 1 d . . .
H4W1 H 0.2904 0.5169 0.3165 0.049 Uiso 1 1 calc R . .
H4W2 H 0.2594 0.5599 0.2631 0.049 Uiso 1 1 calc R . .
C5W C 0.1850(3) 0.5699(3) 0.3188(2) 0.0615(19) Uani 1 1 d . . .
H5W1 H 0.1437 0.5883 0.2952 0.092 Uiso 1 1 calc R . .
H5W2 H 0.2033 0.6106 0.3295 0.092 Uiso 1 1 calc R . .
H5W3 H 0.1680 0.5378 0.3479 0.092 Uiso 1 1 calc R . .
C6W C 0.2953(3) 0.4287(3) 0.25642(18) 0.0417(15) Uani 1 1 d . . .
H6W1 H 0.3375 0.4201 0.2802 0.050 Uiso 1 1 calc R . .
H6W2 H 0.3058 0.4668 0.2280 0.050 Uiso 1 1 calc R . .
C7W C 0.2922(3) 0.3599(3) 0.2372(2) 0.071(2) Uani 1 1 d . . .
H7W1 H 0.2805 0.3219 0.2646 0.106 Uiso 1 1 calc R . .
H7W2 H 0.3402 0.3445 0.2233 0.106 Uiso 1 1 calc R . .
H7W3 H 0.2538 0.3687 0.2112 0.106 Uiso 1 1 calc R . .
C8W C 0.2101(3) 0.4033(3) 0.32798(18) 0.0440(16) Uani 1 1 d . . .
H8W1 H 0.1618 0.4219 0.3409 0.053 Uiso 1 1 calc R . .
H8W2 H 0.2046 0.3571 0.3178 0.053 Uiso 1 1 calc R . .
C9W C 0.2667(3) 0.3874(3) 0.3700(2) 0.059(2) Uani 1 1 d . . .
H9W1 H 0.3132 0.3630 0.3592 0.088 Uiso 1 1 calc R . .
H9W2 H 0.2482 0.3561 0.3989 0.088 Uiso 1 1 calc R . .
H9W3 H 0.2752 0.4330 0.3792 0.088 Uiso 1 1 calc R . .
C2X C 0.4945(4) 1.0021(4) 0.1981(3) 0.082(2) Uiso 1 1 d . . .
H2X1 H 0.4474 1.0316 0.1850 0.098 Uiso 1 1 calc R . .
H2X2 H 0.5259 1.0346 0.2092 0.098 Uiso 1 1 calc R . .
C3X C 0.5337(5) 0.9685(5) 0.1565(3) 0.114(3) Uiso 1 1 d . . .
H3X1 H 0.5797 0.9380 0.1697 0.171 Uiso 1 1 calc R . .
H3X2 H 0.5451 1.0070 0.1294 0.171 Uiso 1 1 calc R . .
H3X3 H 0.5014 0.9388 0.1439 0.171 Uiso 1 1 calc R . .
C4X C 0.4339(6) 0.8953(6) 0.2332(4) 0.137(4) Uiso 1 1 d . . .
H4X1 H 0.4174 0.8677 0.2650 0.165 Uiso 1 1 calc R . .
H4X2 H 0.4630 0.8604 0.2154 0.165 Uiso 1 1 calc R . .
C5X C 0.3680(5) 0.9320(5) 0.2026(3) 0.122(3) Uiso 1 1 d . . .
H5X1 H 0.3353 0.9612 0.2220 0.184 Uiso 1 1 calc R . .
H5X2 H 0.3414 0.8955 0.1928 0.184 Uiso 1 1 calc R . .
H5X3 H 0.3838 0.9634 0.1727 0.184 Uiso 1 1 calc R . .
C6X C 0.4370(5) 0.9940(5) 0.2778(3) 0.120(3) Uiso 1 1 d . . .
H6X1 H 0.3967 1.0277 0.2584 0.144 Uiso 1 1 calc R . .
H6X2 H 0.4722 1.0232 0.2885 0.144 Uiso 1 1 calc R . .
C7X C 0.4028(7) 0.9486(7) 0.3260(5) 0.202(6) Uiso 1 1 d . . .
H7X1 H 0.3544 0.9374 0.3174 0.302 Uiso 1 1 calc R . .
H7X2 H 0.3970 0.9772 0.3523 0.302 Uiso 1 1 calc R . .
H7X3 H 0.4361 0.9035 0.3377 0.302 Uiso 1 1 calc R . .
C8X C 0.5465(5) 0.8970(5) 0.2710(3) 0.111(3) Uiso 1 1 d . . .
H8X1 H 0.5290 0.8698 0.3025 0.133 Uiso 1 1 calc R . .
H8X2 H 0.5658 0.8609 0.2507 0.133 Uiso 1 1 calc R . .
C9X C 0.6099(8) 0.9311(7) 0.2837(5) 0.218(7) Uiso 1 1 d . . .
H9X1 H 0.6379 0.9458 0.2535 0.327 Uiso 1 1 calc R . .
H9X2 H 0.6421 0.8963 0.3081 0.327 Uiso 1 1 calc R . .
H9X3 H 0.5916 0.9738 0.2978 0.327 Uiso 1 1 calc R . .
C2Y C 0.3468(3) 0.5653(3) 0.68608(18) 0.0403(14) Uani 1 1 d . . .
H2Y1 H 0.3845 0.5560 0.7131 0.048 Uiso 1 1 calc R . .
H2Y2 H 0.3643 0.5339 0.6621 0.048 Uiso 1 1 calc R . .
C3Y C 0.3433(3) 0.6427(3) 0.6598(2) 0.0540(18) Uani 1 1 d . . .
H3Y1 H 0.3046 0.6537 0.6339 0.081 Uiso 1 1 calc R . .
H3Y2 H 0.3911 0.6503 0.6445 0.081 Uiso 1 1 calc R . .
H3Y3 H 0.3319 0.6747 0.6838 0.081 Uiso 1 1 calc R . .
C4Y C 0.2401(3) 0.5952(3) 0.73892(18) 0.0445(15) Uani 1 1 d . . .
H4Y1 H 0.1928 0.5797 0.7518 0.053 Uiso 1 1 calc R . .
H4Y2 H 0.2283 0.6433 0.7169 0.053 Uiso 1 1 calc R . .
C5Y C 0.2866(3) 0.6029(3) 0.78250(19) 0.0531(17) Uani 1 1 d . . .
H5Y1 H 0.2985 0.5556 0.8047 0.080 Uiso 1 1 calc R . .
H5Y2 H 0.2587 0.6372 0.8008 0.080 Uiso 1 1 calc R . .
H5Y3 H 0.3324 0.6208 0.7701 0.080 Uiso 1 1 calc R . .
C6Y C 0.2962(3) 0.4682(3) 0.7394(2) 0.0453(16) Uani 1 1 d . . .
H6Y1 H 0.3316 0.4711 0.7657 0.054 Uiso 1 1 calc R . .
H6Y2 H 0.3220 0.4363 0.7180 0.054 Uiso 1 1 calc R . .
C7Y C 0.2318(3) 0.4332(3) 0.7639(2) 0.069(2) Uani 1 1 d . . .
H7Y1 H 0.2114 0.4592 0.7898 0.103 Uiso 1 1 calc R . .
H7Y2 H 0.2490 0.3825 0.7789 0.103 Uiso 1 1 calc R . .
H7Y3 H 0.1934 0.4354 0.7388 0.103 Uiso 1 1 calc R . .
C8Y C 0.2192(3) 0.5430(3) 0.66805(18) 0.0416(15) Uani 1 1 d . . .
H8Y1 H 0.2107 0.5920 0.6469 0.050 Uiso 1 1 calc R . .
H8Y2 H 0.1717 0.5333 0.6841 0.050 Uiso 1 1 calc R . .
C9Y C 0.2413(3) 0.4880(3) 0.6348(2) 0.0531(17) Uani 1 1 d . . .
H9Y1 H 0.2909 0.4933 0.6218 0.080 Uiso 1 1 calc R . .
H9Y2 H 0.2058 0.4965 0.6071 0.080 Uiso 1 1 calc R . .
H9Y3 H 0.2413 0.4390 0.6543 0.080 Uiso 1 1 calc R . .
C2Z C 0.7756(4) -0.0009(4) 0.5754(3) 0.094(3) Uani 1 1 d . . .
H2Z1 H 0.7778 -0.0488 0.5659 0.112 Uiso 1 1 calc R . .
H2Z2 H 0.7754 -0.0088 0.6123 0.112 Uiso 1 1 calc R . .
C3Z C 0.7057(5) 0.0449(5) 0.5557(4) 0.136(4) Uani 1 1 d . . .
H3Z1 H 0.6996 0.0897 0.5690 0.204 Uiso 1 1 calc R . .
H3Z2 H 0.6638 0.0186 0.5659 0.204 Uiso 1 1 calc R . .
H3Z3 H 0.7073 0.0568 0.5193 0.204 Uiso 1 1 calc R . .
C4Z C 0.8476(4) 0.0452(3) 0.5001(2) 0.070(2) Uani 1 1 d . . .
H4Z1 H 0.8950 0.0631 0.4900 0.085 Uiso 1 1 calc R . .
H4Z2 H 0.8072 0.0842 0.4864 0.085 Uiso 1 1 calc R . .
C5Z C 0.8417(4) -0.0216(4) 0.4762(2) 0.082(3) Uani 1 1 d . . .
H5Z1 H 0.8799 -0.0615 0.4907 0.123 Uiso 1 1 calc R . .
H5Z2 H 0.8488 -0.0088 0.4402 0.123 Uiso 1 1 calc R . .
H5Z3 H 0.7927 -0.0365 0.4827 0.123 Uiso 1 1 calc R . .
C6Z C 0.9078(4) -0.0235(3) 0.5795(2) 0.077(2) Uani 1 1 d . . .
H6Z1 H 0.8996 -0.0371 0.6157 0.092 Uiso 1 1 calc R . .
H6Z2 H 0.9082 -0.0675 0.5652 0.092 Uiso 1 1 calc R . .
C7Z C 0.9822(4) 0.0013(4) 0.5718(3) 0.094(3) Uani 1 1 d . . .
H7Z1 H 0.9872 0.0237 0.5367 0.140 Uiso 1 1 calc R . .
H7Z2 H 1.0210 -0.0403 0.5809 0.140 Uiso 1 1 calc R . .
H7Z3 H 0.9871 0.0368 0.5927 0.140 Uiso 1 1 calc R . .
C8Z C 0.8460(5) 0.1032(3) 0.5689(2) 0.086(3) Uani 1 1 d . . .
H8Z1 H 0.8045 0.1379 0.5517 0.103 Uiso 1 1 calc R . .
H8Z2 H 0.8928 0.1207 0.5568 0.103 Uiso 1 1 calc R . .
C9Z C 0.8405(6) 0.1004(4) 0.6251(3) 0.134(4) Uani 1 1 d . . .
H9Z1 H 0.8024 0.0709 0.6387 0.201 Uiso 1 1 calc R . .
H9Z2 H 0.8272 0.1496 0.6313 0.201 Uiso 1 1 calc R . .
H9Z3 H 0.8883 0.0790 0.6411 0.201 Uiso 1 1 calc R . .
C92C C 0.9030(8) 0.6336(8) 0.9766(5) 0.082(4) Uiso 0.50 1 d P F -1
C92B C 0.9503(8) 0.5873(8) 0.9754(5) 0.082(4) Uiso 0.50 1 d P F -2

loop_
_atom_site_aniso_label
_atom_site_aniso_U_11
_atom_site_aniso_U_22
_atom_site_aniso_U_33
_atom_site_aniso_U_23
_atom_site_aniso_U_13
_atom_site_aniso_U_12
Pt1 0.04006(11) 0.03428(10) 0.02627(9) -0.00797(8) 0.00242(8) -0.00502(9)
Pt2 0.04705(11) 0.03327(10) 0.02809(9) -0.01128(8) 0.00147(9) -0.00994(9)
Fe1 0.0328(4) 0.0327(3) 0.0275(3) -0.0092(3) 0.0012(3) -0.0068(3)
Fe2 0.0407(4) 0.0359(4) 0.0280(3) -0.0080(3) 0.0012(3) -0.0026(3)
Fe3 0.0417(4) 0.0375(4) 0.0325(4) -0.0110(3) 0.0012(3) -0.0093(3)
Fe4 0.0381(4) 0.0308(3) 0.0273(3) -0.0097(3) 0.0040(3) -0.0064(3)
Fe5 0.0397(4) 0.0349(4) 0.0297(3) -0.0094(3) 0.0018(3) -0.0071(3)
Fe6 0.0424(4) 0.0317(4) 0.0299(3) -0.0081(3) -0.0010(3) -0.0069(3)
S1 0.0361(7) 0.0412(7) 0.0320(6) -0.0082(5) 0.0054(5) -0.0063(6)
S2 0.0524(8) 0.0339(6) 0.0348(6) -0.0099(5) 0.0005(6) -0.0071(6)
S3 0.0337(6) 0.0391(6) 0.0289(6) -0.0115(5) 0.0007(5) -0.0027(6)
S4 0.0416(7) 0.0393(7) 0.0270(6) -0.0093(5) 0.0013(5) -0.0071(6)
S5 0.0434(7) 0.0347(6) 0.0314(6) -0.0094(5) 0.0024(6) -0.0103(6)
S6 0.0542(8) 0.0489(8) 0.0442(7) -0.0187(6) -0.0080(7) 0.0098(7)
S7 0.0453(7) 0.0539(8) 0.0423(7) -0.0094(6) 0.0034(6) -0.0167(7)
S8 0.0367(7) 0.0766(9) 0.0470(7) -0.0289(7) -0.0091(6) 0.0044(7)
S9 0.0729(10) 0.0458(8) 0.0584(9) -0.0100(7) 0.0008(8) 0.0087(8)
S10 0.0811(10) 0.0473(8) 0.0456(8) 0.0028(7) -0.0054(8) -0.0262(8)
S11 0.0384(7) 0.0674(8) 0.0390(7) -0.0162(6) 0.0058(6) -0.0171(7)
S12 0.0407(7) 0.0430(7) 0.0354(7) -0.0094(6) 0.0111(6) -0.0014(6)
S13 0.0435(7) 0.0488(7) 0.0293(6) -0.0058(5) 0.0000(6) -0.0171(6)
S14 0.0379(7) 0.0384(7) 0.0303(6) -0.0112(5) 0.0051(5) -0.0041(6)
S15 0.0482(7) 0.0379(7) 0.0312(6) -0.0036(5) 0.0034(6) -0.0081(6)
S16 0.0407(7) 0.0373(6) 0.0334(6) -0.0129(5) 0.0012(5) -0.0118(6)
S17 0.0439(7) 0.0313(6) 0.0274(6) -0.0101(5) 0.0005(5) -0.0047(6)
S18 0.0493(7) 0.0301(6) 0.0320(6) -0.0098(5) 0.0058(6) -0.0115(6)
S19 0.0412(7) 0.0500(7) 0.0478(7) -0.0206(6) 0.0016(6) -0.0104(6)
S20 0.0470(8) 0.0503(8) 0.0360(7) -0.0078(6) -0.0031(6) 0.0017(7)
S21 0.0334(6) 0.0386(7) 0.0367(6) -0.0116(5) -0.0065(5) -0.0014(6)
S22 0.0379(7) 0.0448(7) 0.0378(7) -0.0118(6) 0.0037(6) -0.0101(6)
S23 0.0304(7) 0.0832(10) 0.0368(7) -0.0110(7) 0.0037(6) 0.0057(7)
S24 0.0549(8) 0.0474(8) 0.0435(7) -0.0142(6) -0.0094(7) 0.0163(7)
S25 0.0632(9) 0.0327(7) 0.0541(8) -0.0120(6) 0.0058(7) -0.0041(7)
S26 0.0367(7) 0.0484(7) 0.0351(6) -0.0126(6) 0.0008(6) -0.0115(6)
P1 0.0521(9) 0.0483(8) 0.0363(7) -0.0150(6) 0.0069(7) -0.0001(7)
P2 0.0483(8) 0.0451(7) 0.0333(7) -0.0112(6) -0.0055(6) -0.0095(7)
P3 0.0592(9) 0.0371(7) 0.0326(7) -0.0132(6) 0.0082(6) -0.0125(7)
P4 0.0573(9) 0.0513(8) 0.0386(7) -0.0155(6) -0.0084(7) -0.0103(7)
N1W 0.026(2) 0.035(2) 0.032(2) -0.0055(17) 0.0019(17) -0.0022(18)
N1Y 0.025(2) 0.046(2) 0.037(2) -0.0117(18) -0.0030(18) 0.0020(19)
N1Z 0.097(4) 0.030(3) 0.068(3) 0.001(2) 0.024(3) 0.013(3)
C1 0.072(4) 0.063(4) 0.055(4) -0.008(3) 0.024(3) 0.001(3)
C2 0.061(4) 0.058(4) 0.067(4) -0.013(3) 0.014(3) 0.004(3)
C3 0.072(4) 0.092(4) 0.081(4) -0.043(3) -0.009(4) -0.019(4)
C4 0.096(5) 0.098(4) 0.067(3) -0.058(3) -0.001(4) -0.012(4)
C5 0.092(5) 0.065(4) 0.061(4) -0.002(3) -0.031(4) -0.008(4)
C7 0.031(3) 0.038(3) 0.031(2) -0.013(2) -0.002(2) -0.003(2)
C8 0.028(2) 0.029(2) 0.041(3) -0.009(2) -0.006(2) -0.005(2)
C9 0.032(3) 0.031(2) 0.050(3) -0.016(2) -0.005(2) -0.005(2)
C10 0.031(3) 0.041(3) 0.036(2) -0.017(2) -0.006(2) -0.004(2)
C11 0.027(2) 0.034(3) 0.031(2) -0.007(2) -0.003(2) 0.000(2)
C12 0.025(2) 0.031(2) 0.031(2) -0.007(2) -0.008(2) -0.002(2)
C13 0.057(3) 0.032(3) 0.060(3) -0.009(2) 0.008(3) -0.013(3)
C14 0.083(4) 0.055(3) 0.048(3) -0.030(2) 0.012(3) -0.014(3)
C15 0.047(3) 0.031(3) 0.033(3) 0.004(2) -0.007(2) -0.001(2)
C16 0.038(3) 0.033(3) 0.042(3) 0.002(2) 0.005(2) -0.005(2)
C17 0.029(3) 0.040(3) 0.056(3) 0.000(3) -0.005(3) -0.003(2)
C18 0.044(3) 0.037(3) 0.039(3) 0.001(2) 0.000(2) -0.006(2)
C19 0.041(3) 0.032(3) 0.036(3) -0.001(2) 0.003(2) 0.003(2)
C20 0.030(3) 0.043(3) 0.040(3) -0.009(2) -0.007(2) 0.005(2)
C21 0.047(3) 0.067(4) 0.057(3) -0.010(3) 0.008(3) 0.000(3)
C22 0.042(3) 0.066(4) 0.050(3) -0.007(3) -0.004(3) -0.003(3)
C23 0.038(3) 0.041(3) 0.047(3) -0.017(2) 0.008(2) -0.019(2)
C24 0.061(4) 0.079(4) 0.060(4) -0.024(3) 0.008(3) -0.029(3)
C25 0.071(4) 0.092(4) 0.057(4) -0.010(3) 0.008(3) -0.055(3)
C26 0.089(4) 0.065(3) 0.052(3) -0.007(3) 0.021(3) -0.050(3)
C27 0.066(3) 0.049(3) 0.049(3) -0.015(2) 0.010(3) -0.029(3)
C28 0.045(3) 0.043(3) 0.046(3) -0.013(2) 0.015(2) -0.020(2)
C29 0.063(4) 0.127(5) 0.077(5) -0.007(4) 0.003(4) -0.054(4)
C30 0.101(5) 0.112(5) 0.064(4) 0.014(4) 0.007(4) -0.051(4)
C31 0.048(3) 0.056(4) 0.064(4) 0.000(3) -0.011(3) -0.007(3)
C32 0.075(4) 0.059(4) 0.117(6) 0.022(4) -0.028(4) -0.013(4)
C33 0.098(5) 0.086(5) 0.130(6) 0.063(4) -0.059(4) -0.053(4)
C34 0.097(5) 0.142(6) 0.083(5) 0.052(5) -0.028(4) -0.073(5)
C35 0.091(5) 0.133(7) 0.052(4) 0.002(4) -0.003(4) -0.029(5)
C36 0.075(4) 0.091(5) 0.062(4) 0.006(4) -0.010(4) -0.009(4)
C37 0.154(7) 0.241(9) 0.077(5) 0.083(6) -0.056(5) -0.116(6)
C38 0.061(3) 0.048(3) 0.049(3) -0.019(2) 0.028(3) -0.016(3)
C39 0.094(5) 0.154(7) 0.071(5) -0.034(5) 0.031(4) -0.035(5)
C40 0.122(6) 0.183(8) 0.081(5) -0.032(5) 0.074(4) -0.060(6)
C41 0.159(7) 0.068(4) 0.045(4) -0.018(3) 0.021(4) -0.028(5)
C42 0.128(6) 0.100(5) 0.044(3) -0.032(3) 0.020(4) -0.042(5)
C43 0.089(4) 0.091(4) 0.034(3) -0.013(3) 0.003(3) -0.033(4)
C44 0.267(10) 0.093(5) 0.056(4) -0.023(4) 0.078(5) -0.045(7)
C45 0.044(3) 0.037(3) 0.028(2) -0.012(2) 0.001(2) -0.009(2)
C46 0.033(3) 0.099(4) 0.041(3) -0.022(3) 0.009(2) -0.024(3)
C47 0.038(3) 0.103(4) 0.048(3) -0.031(3) -0.008(3) -0.009(3)
C48 0.038(3) 0.056(3) 0.034(3) -0.020(2) -0.005(2) 0.003(3)
C49 0.046(3) 0.062(3) 0.034(3) -0.014(2) 0.003(2) -0.007(3)
C50 0.036(3) 0.060(3) 0.035(3) -0.015(2) -0.002(2) -0.011(3)
C51 0.054(3) 0.078(4) 0.050(3) -0.029(3) -0.011(3) 0.004(3)
C52 0.068(4) 0.055(3) 0.045(3) -0.010(3) 0.010(3) -0.023(3)
C53 0.073(4) 0.041(3) 0.047(3) -0.016(2) 0.012(3) -0.007(3)
C54 0.069(4) 0.070(4) 0.035(3) -0.024(3) 0.001(3) -0.007(3)
C55 0.082(4) 0.083(4) 0.037(3) -0.010(3) -0.004(3) -0.025(4)
C56 0.076(4) 0.070(4) 0.044(3) -0.017(3) -0.011(3) 0.004(4)
C57 0.104(5) 0.061(4) 0.090(5) -0.019(3) -0.027(4) -0.030(4)
C58 0.025(2) 0.037(3) 0.035(3) -0.010(2) 0.004(2) -0.004(2)
C59 0.027(2) 0.029(2) 0.026(2) -0.003(2) 0.000(2) 0.008(2)
C60 0.019(2) 0.036(3) 0.039(3) -0.011(2) 0.002(2) 0.001(2)
C61 0.038(3) 0.050(3) 0.038(3) -0.003(2) -0.005(2) -0.006(3)
C62 0.047(3) 0.040(3) 0.037(3) 0.006(2) 0.004(2) -0.012(3)
C63 0.029(3) 0.031(3) 0.046(3) 0.004(2) 0.003(2) -0.003(2)
C64 0.064(4) 0.033(3) 0.055(3) -0.002(3) -0.011(3) -0.009(3)
C65 0.107(5) 0.072(4) 0.035(3) 0.009(3) -0.026(3) -0.028(4)
C66 0.048(3) 0.049(3) 0.029(3) -0.003(2) -0.001(2) -0.016(3)
C67 0.046(3) 0.035(3) 0.042(3) 0.001(2) -0.010(2) -0.013(2)
C68 0.049(3) 0.039(3) 0.033(3) -0.005(2) -0.004(2) -0.010(3)
C69 0.075(4) 0.053(3) 0.054(3) -0.023(3) 0.006(3) -0.023(3)
C70 0.072(4) 0.067(3) 0.055(3) -0.012(3) 0.019(3) -0.045(3)
C71 0.060(3) 0.052(3) 0.044(3) -0.021(2) 0.005(3) -0.023(3)
C72 0.071(4) 0.093(4) 0.071(4) -0.033(3) 0.020(3) -0.043(3)
C73 0.120(5) 0.094(4) 0.102(5) -0.061(3) 0.030(4) -0.066(4)
C74 0.031(3) 0.027(2) 0.045(3) -0.002(2) 0.000(2) -0.005(2)
C75 0.031(3) 0.030(2) 0.040(3) -0.008(2) 0.001(2) -0.006(2)
C76 0.039(3) 0.032(3) 0.037(3) -0.007(2) -0.010(2) 0.001(2)
C77 0.033(3) 0.035(3) 0.043(3) -0.015(2) 0.000(2) 0.002(2)
C78 0.026(3) 0.027(3) 0.067(3) -0.009(2) 0.001(3) 0.000(2)
C79 0.046(3) 0.023(2) 0.047(3) -0.003(2) -0.007(2) -0.005(2)
C80 0.050(3) 0.062(4) 0.058(3) -0.003(3) -0.022(3) 0.000(3)
C81 0.040(3) 0.055(3) 0.065(4) -0.011(3) 0.012(3) 0.003(3)
C82 0.034(3) 0.044(3) 0.020(2) -0.0143(19) -0.003(2) -0.003(2)
C83 0.033(2) 0.036(2) 0.024(2) -0.0172(18) 0.001(2) -0.007(2)
C84 0.048(3) 0.036(3) 0.023(2) -0.0140(19) 0.002(2) -0.005(2)
C85 0.042(3) 0.042(3) 0.024(2) -0.014(2) -0.002(2) 0.008(2)
C86 0.031(3) 0.053(3) 0.025(2) -0.022(2) 0.004(2) -0.001(2)
C87 0.038(3) 0.037(3) 0.027(2) -0.0154(19) -0.003(2) -0.003(2)
C88 0.062(3) 0.096(4) 0.039(3) -0.011(3) 0.010(3) -0.051(3)
C89 0.137(5) 0.112(4) 0.039(3) -0.028(3) 0.025(3) -0.085(4)
C90 0.293(8) 0.273(7) 0.045(4) -0.038(4) 0.031(5) -0.240(5)
C93 0.190(5) 0.189(6) 0.043(4) 0.011(4) -0.018(4) -0.160(4)
C95 0.037(3) 0.033(3) 0.040(3) -0.008(2) 0.003(2) -0.004(2)
C96 0.052(3) 0.037(3) 0.046(3) -0.006(2) 0.005(3) -0.002(3)
C97 0.069(4) 0.031(3) 0.070(4) -0.016(3) 0.018(3) -0.006(3)
C98 0.058(3) 0.054(3) 0.054(3) -0.021(3) 0.017(3) -0.016(3)
C99 0.071(4) 0.065(4) 0.052(3) -0.026(3) -0.015(3) 0.013(3)
C100 0.069(4) 0.043(3) 0.064(4) -0.023(3) -0.014(3) 0.026(3)
C101 0.101(5) 0.070(4) 0.075(4) -0.043(3) 0.016(4) -0.013(4)
C102 0.037(3) 0.045(3) 0.040(3) -0.015(2) -0.004(2) -0.016(2)
C103 0.057(4) 0.059(3) 0.056(3) -0.024(3) -0.013(3) 0.008(3)
C104 0.066(4) 0.094(4) 0.060(3) -0.046(3) 0.008(3) -0.007(4)
C105 0.064(4) 0.054(3) 0.049(3) -0.021(3) -0.011(3) -0.005(3)
C106 0.086(4) 0.066(4) 0.048(3) -0.014(3) -0.027(3) -0.008(4)
C107 0.057(3) 0.086(4) 0.040(3) -0.023(3) 0.001(3) -0.030(3)
C108 0.099(5) 0.152(6) 0.054(4) -0.046(4) -0.007(4) -0.035(5)
C109 0.054(3) 0.045(3) 0.026(2) -0.010(2) 0.000(2) 0.005(3)
C110 0.034(3) 0.043(3) 0.032(2) -0.013(2) -0.005(2) -0.002(2)
C111 0.044(3) 0.043(3) 0.018(2) -0.0107(19) 0.003(2) -0.014(2)
C112 0.035(3) 0.042(3) 0.020(2) -0.009(2) 0.003(2) -0.005(2)
C113 0.040(3) 0.040(3) 0.017(2) -0.0063(19) 0.006(2) -0.011(2)
C114 0.055(3) 0.047(3) 0.019(2) -0.009(2) 0.000(2) -0.018(3)
C2W 0.027(2) 0.046(3) 0.041(3) -0.012(2) 0.002(2) -0.004(2)
C3W 0.049(3) 0.073(4) 0.036(3) 0.003(3) -0.008(3) 0.003(3)
C4W 0.046(3) 0.039(3) 0.042(3) -0.016(2) -0.002(2) -0.010(2)
C5W 0.070(4) 0.063(3) 0.056(3) -0.034(3) 0.000(3) 0.007(3)
C6W 0.025(3) 0.063(3) 0.039(3) -0.016(2) 0.007(2) -0.004(3)
C7W 0.054(4) 0.081(4) 0.087(4) -0.049(3) 0.006(3) 0.000(3)
C8W 0.039(3) 0.050(3) 0.039(3) 0.001(2) 0.013(2) -0.006(3)
C9W 0.047(3) 0.081(4) 0.041(3) 0.009(3) 0.000(3) -0.013(3)
C2Y 0.025(2) 0.062(3) 0.041(3) -0.026(2) -0.001(2) -0.004(2)
C3Y 0.043(3) 0.074(4) 0.046(3) -0.012(3) 0.003(3) -0.010(3)
C4Y 0.032(3) 0.055(3) 0.048(3) -0.025(2) 0.007(2) 0.006(3)
C5Y 0.047(3) 0.064(3) 0.054(3) -0.032(3) 0.001(3) 0.003(3)
C6Y 0.028(3) 0.055(3) 0.054(3) -0.018(3) 0.001(2) -0.002(3)
C7Y 0.064(4) 0.066(4) 0.076(4) -0.012(3) 0.008(3) -0.013(3)
C8Y 0.030(3) 0.054(3) 0.043(3) -0.016(2) -0.006(2) -0.004(2)
C9Y 0.049(3) 0.057(3) 0.057(3) -0.025(3) -0.016(3) 0.003(3)
C2Z 0.109(5) 0.053(4) 0.116(6) -0.006(4) 0.051(5) -0.023(4)
C3Z 0.097(6) 0.106(7) 0.191(10) 0.003(7) 0.039(7) -0.016(6)
C4Z 0.112(5) 0.050(4) 0.041(3) 0.004(3) -0.002(4) -0.002(4)
C5Z 0.101(5) 0.076(5) 0.065(4) -0.014(4) -0.014(4) -0.001(4)
C6Z 0.124(6) 0.065(4) 0.045(3) -0.026(3) 0.005(4) -0.001(4)
C7Z 0.126(7) 0.091(5) 0.057(4) -0.011(4) -0.012(4) 0.005(5)
C8Z 0.140(6) 0.034(3) 0.084(5) -0.017(3) 0.033(5) -0.006(4)
C9Z 0.293(12) 0.044(4) 0.074(5) -0.027(3) 0.054(6) -0.037(6)

loop_
_geom_bond_atom_site_label_1
_geom_bond_atom_site_label_2
_geom_bond_distance
_geom_bond_site_symmetry_2
_geom_bond_publ_flag
Pt1 P1 2.2187(17) . ?
Pt1 P2 2.2299(17) . ?
Pt1 S3 2.3938(15) . ?
Pt1 S1 2.4390(16) . ?
Pt1 Fe1 3.0629(10) . ?
Pt2 P3 2.2166(17) . ?
Pt2 P4 2.2279(17) . ?
Pt2 S14 2.3910(16) . ?
Pt2 S16 2.3941(16) . ?
Pt2 Fe4 3.0540(11) . ?
Fe1 S3 2.2787(16) . ?
Fe1 S4 2.2950(14) . ?
Fe1 S1 2.3066(17) . ?
Fe1 S5 2.3348(16) . ?
Fe1 Fe2 2.7268(12) . ?
Fe1 Fe3 2.7594(12) . ?
Fe2 S2 2.2333(17) . ?
Fe2 S6 2.3202(17) . ?
Fe2 S4 2.3280(16) . ?
Fe2 S1 2.3590(15) . ?
Fe2 Fe3 2.6972(12) . ?
Fe3 S2 2.2514(16) . ?
Fe3 S7 2.2967(17) . ?
Fe3 S4 2.3092(17) . ?
Fe3 S3 2.3870(15) . ?
Fe4 S14 2.2864(17) . ?
Fe4 S17 2.2950(15) . ?
Fe4 S16 2.2990(17) . ?
Fe4 S18 2.3468(14) . ?
Fe4 Fe5 2.7458(12) . ?
Fe4 Fe6 2.7774(12) . ?
Fe5 S15 2.2484(16) . ?
Fe5 S19 2.3130(17) . ?
Fe5 S17 2.3199(17) . ?
Fe5 S14 2.3874(16) . ?
Fe5 Fe6 2.6922(12) . ?
Fe6 S15 2.2642(17) . ?
Fe6 S20 2.3198(16) . ?
Fe6 S17 2.3252(17) . ?
Fe6 S16 2.3775(16) . ?
S5 C7 1.769(5) . ?
S6 C15 1.774(5) . ?
S7 C23 1.771(5) . ?
S8 C19 1.769(5) . ?
S8 C110 1.778(5) . ?
S9 C31 1.768(6) . ?
S9 C109 1.775(5) . ?
S10 C114 1.774(5) . ?
S10 C27 1.793(6) . ?
S11 C113 1.773(5) . ?
S11 C38 1.775(5) . ?
S12 C112 1.774(5) . ?
S12 C11 1.784(5) . ?
S13 C45 1.789(5) . ?
S13 C111 1.789(5) . ?
S18 C58 1.765(5) . ?
S19 C66 1.778(6) . ?
S20 C74 1.775(5) . ?
S21 C82 1.776(4) . ?
S21 C60 1.799(5) . ?
S22 C88 1.754(6) . ?
S22 C87 1.775(5) . ?
S23 C86 1.781(5) . ?
S23 C76 1.793(5) . ?
S24 C95 1.775(5) . ?
S24 C85 1.782(5) . ?
S25 C84 1.771(5) . ?
S25 C68 1.790(5) . ?
S26 C83 1.778(5) . ?
S26 C102 1.804(5) . ?
P1 C1 1.799(6) . ?
P1 C2 1.808(6) . ?
P1 C4 1.841(7) . ?
P2 C5 1.769(6) . ?
P2 C6 1.794(7) . ?
P2 C3 1.814(7) . ?
P3 C52 1.796(6) . ?
P3 C54 1.798(6) . ?
P3 C53 1.803(5) . ?
P4 C57 1.786(7) . ?
P4 C56 1.794(6) . ?
P4 C55 1.828(6) . ?
N12S C13S 1.126(19) . ?
N20S C21S 1.076(14) . ?
N20S C22S 1.27(2) . ?
N30S C33S 1.005(19) . ?
N30S C29S 1.87(3) . ?
N32S C31S 1.25(3) . ?
N33S C31S 0.95(3) . ?
N38S C36S 1.33(3) . ?
N1W C6W 1.498(6) . ?
N1W C2W 1.525(6) . ?
N1W C8W 1.527(6) . ?
N1W C4W 1.541(6) . ?
N1X C4X 1.373(12) . ?
N1X C8X 1.532(10) . ?
N1X C2X 1.556(9) . ?
N1X C6X 1.584(11) . ?
N1Y C6Y 1.500(6) . ?
N1Y C4Y 1.500(6) . ?
N1Y C2Y 1.509(6) . ?
N1Y C8Y 1.521(6) . ?
N1Z C8Z 1.470(8) . ?
N1Z C6Z 1.505(8) . ?
N1Z C2Z 1.505(9) . ?
N1Z C4Z 1.526(7) . ?
C3 C4 1.451(10) . ?
C7 C8 1.402(7) . ?
C7 C12 1.403(6) . ?
C8 C9 1.383(7) . ?
C8 C13 1.506(7) . ?
C9 C10 1.386(6) . ?
C10 C11 1.401(7) . ?
C10 C14 1.525(7) . ?
C11 C12 1.386(7) . ?
C15 C20 1.399(7) . ?
C15 C16 1.401(7) . ?
C16 C17 1.366(8) . ?
C16 C21 1.504(8) . ?
C17 C18 1.368(7) . ?
C18 C19 1.376(7) . ?
C18 C22 1.513(8) . ?
C19 C20 1.392(7) . ?
C23 C28 1.397(7) . ?
C23 C24 1.408(8) . ?
C24 C25 1.379(8) . ?
C24 C29 1.502(9) . ?
C25 C26 1.391(9) . ?
C26 C27 1.386(8) . ?
C26 C30 1.521(8) . ?
C27 C28 1.389(7) . ?
C31 C36 1.362(10) . ?
C31 C32 1.410(8) . ?
C32 C33 1.398(11) . ?
C33 C34 1.344(12) . ?
C34 C35 1.368(11) . ?
C34 C37 1.547(11) . ?
C35 C36 1.435(9) . ?
C38 C43 1.363(9) . ?
C38 C39 1.380(10) . ?
C39 C40 1.436(10) . ?
C40 C41 1.321(12) . ?
C41 C42 1.340(11) . ?
C41 C44 1.539(9) . ?
C42 C43 1.371(8) . ?
C45 C46 1.351(7) . ?
C45 C50 1.359(7) . ?
C46 C47 1.405(8) . ?
C47 C48 1.350(7) . ?
C48 C49 1.371(7) . ?
C48 C51 1.515(7) . ?
C49 C50 1.382(7) . ?
C54 C55 1.528(8) . ?
C58 C59 1.389(7) . ?
C58 C63 1.401(6) . ?
C59 C60 1.369(6) . ?
C60 C61 1.392(7) . ?
C61 C62 1.388(8) . ?
C61 C65 1.518(7) . ?
C62 C63 1.393(7) . ?
C63 C64 1.497(7) . ?
C66 C71 1.388(8) . ?
C66 C67 1.387(7) . ?
C67 C68 1.381(7) . ?
C68 C69 1.402(8) . ?
C69 C70 1.374(8) . ?
C69 C73 1.552(9) . ?
C70 C71 1.398(8) . ?
C71 C72 1.512(8) . ?
C74 C79 1.393(7) . ?
C74 C75 1.401(7) . ?
C75 C76 1.370(7) . ?
C76 C77 1.395(7) . ?
C77 C78 1.375(7) . ?
C77 C81 1.523(7) . ?
C78 C79 1.384(7) . ?
C79 C80 1.510(7) . ?
C82 C87 1.404(7) . ?
C82 C83 1.408(6) . ?
C83 C84 1.404(6) . ?
C84 C85 1.408(7) . ?
C85 C86 1.409(7) . ?
C86 C87 1.388(6) . ?
C88 C93 1.370(9) . ?
C88 C89 1.375(9) . ?
C89 C90 1.343(10) . ?
C90 C91A 1.344(17) . ?
C90 C91B 1.659(17) . ?
C93 C92B 1.477(16) . ?
C93 C92C 1.537(17) . ?
C95 C100 1.365(7) . ?
C95 C96 1.381(7) . ?
C96 C97 1.377(8) . ?
C97 C98 1.390(8) . ?
C98 C99 1.383(8) . ?
C98 C101 1.509(9) . ?
C99 C100 1.381(8) . ?
C102 C105 1.360(7) . ?
C102 C103 1.371(7) . ?
C103 C104 1.388(8) . ?
C104 C107 1.353(8) . ?
C105 C106 1.396(8) . ?
C106 C107 1.334(8) . ?
C107 C108 1.519(8) . ?
C109 C110 1.400(7) . ?
C109 C114 1.408(7) . ?
C110 C111 1.391(7) . ?
C111 C112 1.413(7) . ?
C112 C113 1.370(7) . ?
C113 C114 1.422(7) . ?
C91A C92C 1.37(2) . ?
C91A C95A 1.59(2) . ?
C91B C92B 1.40(2) . ?
C91B C94B 1.57(2) . ?
C13S C14S 1.40(2) . ?
C14S C29S 1.85(3) 2_676 ?
C21S C22S 0.70(2) . ?
C21S C23S 1.449(15) . ?
C22S C23S 1.45(3) . ?
C24S C36S 1.33(3) . ?
C24S C37S 1.42(4) . ?
C28S C31S 1.56(3) . ?
C29S C14S 1.85(3) 2_676 ?
C32S C33S 1.12(3) . ?
C2W C3W 1.510(7) . ?
C4W C5W 1.504(7) . ?
C6W C7W 1.510(8) . ?
C8W C9W 1.515(7) . ?
C2X C3X 1.531(11) . ?
C4X C5X 1.483(13) . ?
C6X C7X 1.599(15) . ?
C8X C9X 1.481(16) . ?
C2Y C3Y 1.500(7) . ?
C4Y C5Y 1.515(7) . ?
C6Y C7Y 1.515(8) . ?
C8Y C9Y 1.523(7) . ?
C2Z C3Z 1.485(11) . ?
C4Z C5Z 1.554(9) . ?
C6Z C7Z 1.499(11) . ?
C8Z C9Z 1.529(10) . ?
